data_2022944
loop_
_publ_author_name
'Orton, James B.'
'Diouf, Ngone'
'Gueye, Rokhaya S.'
'Gaye, Mohamed'
'Thiam, Ibrahima Elhadji'
'Coles, Simon J.'

_publ_section_title
;
 Synthesis and crystal structures of two related Co and Mn complexes: a
 celebration of collaboration between the universities of Dakar and
 Southampton
;
_journal_coeditor_code EX2078
_journal_issue 12
_journal_name_full 'Acta Crystallographica Section E Crystallographic Communications'
_journal_page_first 1109
_journal_page_last 1114
_journal_paper_doi 10.1107/S2056989023009805
_journal_volume 79
_journal_year 2023
_chemical_formula_iupac '[Co2 (C13 H9 N2 O)2 (N C S)2 (C2 H6 O)2]'
_chemical_formula_moiety 'C32 H30 Co2 N6 O4 S2'
_chemical_formula_sum 'C32 H30 Co2 N6 O4 S2'
_chemical_formula_weight 744.60
_chemical_name_systematic Bis[\m-2-(1<i>H</i>-1,3-benzodiazol-2-yl)phenolato]bis[ethanol(thiocyanato)cobalt(II)]
_space_group_crystal_system monoclinic
_space_group_IT_number 14
_space_group_name_Hall '-P 2ybc'
_space_group_name_H-M_alt 'P 1 21/c 1'
_atom_sites_solution_hydrogens mixed
_atom_sites_solution_primary dual
_audit_creation_method
;
Olex2 1.5
(compiled 2023.08.24 svn.re1ec1418 for OlexSys, GUI svn.r6817)
;
_cell_angle_alpha 90
_cell_angle_beta 93.3777(10)
_cell_angle_gamma 90
_cell_formula_units_Z 2
_cell_length_a 7.74843(10)
_cell_length_b 19.2895(3)
_cell_length_c 10.69753(11)
_cell_measurement_reflns_used 12655
_cell_measurement_temperature 100(2)
_cell_measurement_theta_max 74.1830
_cell_measurement_theta_min 4.5550
_cell_volume 1596.11(4)
_computing_cell_refinement
;
CrysAlisPro 1.171.42.80a (Rigaku OD, 2023)
;
_computing_data_collection
;
CrysAlisPro 1.171.42.80a (Rigaku OD, 2023)
;
_computing_data_reduction
;
CrysAlisPro 1.171.42.80a (Rigaku OD, 2023)
;
_computing_molecular_graphics
;
Olex2 1.5 (Dolomanov <i>et al.</i>,  2009)
;
_computing_publication_material
;
Olex2 1.5 (Dolomanov <i>et al.</i>,  2009)
;
_computing_structure_refinement
;
<i>SHELXL2018/3</i> (Sheldrick, 2015b)
;
_computing_structure_solution
;
<i>SHELXT2018/2</i> (Sheldrick, 2015a)
;
_diffrn_ambient_temperature 100(2)
_diffrn_detector 'hybrid pixel array detector'
_diffrn_detector_area_resol_mean 10
_diffrn_measured_fraction_theta_full 0.999
_diffrn_measured_fraction_theta_max 0.998
_diffrn_measurement_device 'four-circle diffractometer'
_diffrn_measurement_device_type
'Rigaku 007HF diffractometer with HF Varimax confocal mirrors, an UG2 goniometer and HyPix Arc-100 detector'
_diffrn_measurement_method 'profile data from \w-scans'
_diffrn_measurement_specimen_support 'MiTeGen loops'
_diffrn_radiation_monochromator 'HF Varimax focusing mirrors'
_diffrn_radiation_probe x-ray
_diffrn_radiation_type 'Cu K\a'
_diffrn_radiation_wavelength 1.54178
_diffrn_reflns_av_R_equivalents 0.0371
_diffrn_reflns_av_unetI/netI 0.0155
_diffrn_reflns_limit_h_max 9
_diffrn_reflns_limit_h_min -9
_diffrn_reflns_limit_k_max 24
_diffrn_reflns_limit_k_min -24
_diffrn_reflns_limit_l_max 9
_diffrn_reflns_limit_l_min -13
_diffrn_reflns_number 46610
_diffrn_reflns_theta_full 67.679
_diffrn_reflns_theta_max 74.467
_diffrn_reflns_theta_min 4.584
_diffrn_source 'Rotating anode'
_diffrn_source_current 30.0
_diffrn_source_power 1.2
_diffrn_source_voltage 40.0
_exptl_absorpt_coefficient_mu 9.760
_exptl_absorpt_correction_T_max 0.826
_exptl_absorpt_correction_T_min 0.785
_exptl_absorpt_correction_type analytical
_exptl_absorpt_process_details
;
(CrysAlisPro; Rigaku OD, 2023)
;
_exptl_crystal_colour dark_red
_exptl_crystal_density_diffrn 1.549
_exptl_crystal_description '(cut) block'
_exptl_crystal_F_000 764
_exptl_crystal_size_max 0.12
_exptl_crystal_size_mid 0.1
_exptl_crystal_size_min 0.1
_refine_diff_density_max 0.323
_refine_diff_density_min -0.467
_refine_ls_extinction_method none
_refine_ls_goodness_of_fit_ref 1.083
_refine_ls_hydrogen_treatment mixed
_refine_ls_matrix_type full
_refine_ls_number_parameters 215
_refine_ls_number_reflns 3248
_refine_ls_number_restraints 0
_refine_ls_restrained_S_all 1.083
_refine_ls_R_factor_all 0.0301
_refine_ls_R_factor_gt 0.0286
_refine_ls_shift/su_max 0.001
_refine_ls_shift/su_mean 0.000
_refine_ls_structure_factor_coef Fsqd
_refine_ls_weighting_details 'w=1/[\s^2^(Fo^2^)+(0.0428P)^2^+1.1982P] where P=(Fo^2^+2Fc^2^)/3'
_refine_ls_weighting_scheme calc
_refine_ls_wR_factor_gt 0.0784
_refine_ls_wR_factor_ref 0.0793
_reflns_number_gt 3113
_reflns_number_total 3248
_reflns_threshold_expression 'I > 2\s(I)'
_cod_data_source_file ex2078sup1.cif
_cod_data_source_block Struct-1
_cod_depositor_comments 'Adding full bibliography for 2022944.cif.'
_cod_database_code 2022944
_cod_database_fobs_code 2022944
_shelx_space_group_comment
;
The symmetry employed for this shelxl refinement is uniquely defined
by the following loop, which should always be used as a source of
symmetry information in preference to the above space-group names.
They are only intended as comments.
;
_shelx_estimated_absorpt_t_min 0.387
_shelx_estimated_absorpt_t_max 0.442

loop_
_space_group_symop_operation_xyz
'x, y, z'
'-x, y+1/2, -z+1/2'
'-x, -y, -z'
'x, -y-1/2, z-1/2'

loop_
_atom_site_type_symbol
_atom_site_label
_atom_site_fract_x
_atom_site_fract_y
_atom_site_fract_z
_atom_site_U_iso_or_equiv
_atom_site_adp_type
_atom_site_calc_flag
_atom_site_occupancy
_atom_site_disorder_assembly
_atom_site_disorder_group
C C1 0.3063(2) 0.52949(10) 0.66344(16) 0.0155(3) Uani d 1 . .
C C2 0.2850(2) 0.59244(9) 0.73665(16) 0.0162(3) Uani d 1 . .
C C3 0.3522(2) 0.59966(9) 0.86219(16) 0.0160(3) Uani d 1 . .
C C4 0.3285(2) 0.66357(10) 0.92215(17) 0.0191(4) Uani d 1 . .
H H4 0.374718 0.669594 1.005696 0.023 Uiso calc 1 . .
C C5 0.2404(3) 0.71778(10) 0.86349(18) 0.0214(4) Uani d 1 . .
H H5 0.225874 0.760134 0.906971 0.026 Uiso calc 1 . .
C C6 0.1726(3) 0.71056(10) 0.74058(19) 0.0243(4) Uani d 1 . .
H H6 0.111657 0.747697 0.699798 0.029 Uiso calc 1 . .
C C7 0.1954(3) 0.64873(10) 0.67909(17) 0.0205(4) Uani d 1 . .
H H7 0.149354 0.643886 0.595268 0.025 Uiso calc 1 . .
C C8 0.3772(2) 0.42614(10) 0.60066(16) 0.0160(3) Uani d 1 . .
C C9 0.2867(2) 0.45834(9) 0.49991(17) 0.0171(4) Uani d 1 . .
C C10 0.2497(3) 0.42482(10) 0.38593(17) 0.0221(4) Uani d 1 . .
H H10 0.187768 0.447169 0.318040 0.027 Uiso calc 1 . .
C C11 0.3079(3) 0.35727(11) 0.37699(18) 0.0240(4) Uani d 1 . .
H H11 0.284963 0.332479 0.301094 0.029 Uiso calc 1 . .
C C12 0.4001(3) 0.32444(10) 0.47743(18) 0.0218(4) Uani d 1 . .
H H12 0.439085 0.278180 0.467481 0.026 Uiso calc 1 . .
C C13 0.4355(2) 0.35798(10) 0.59071(17) 0.0198(4) Uani d 1 . .
H H13 0.496974 0.335530 0.658703 0.024 Uiso calc 1 . .
C C14 0.8273(2) 0.40481(9) 0.76185(17) 0.0172(4) Uani d 1 . .
C C15 0.2158(3) 0.35669(11) 1.00665(18) 0.0237(4) Uani d 1 . .
H H15A 0.304462 0.344454 1.073436 0.028 Uiso calc 1 . .
H H15B 0.145670 0.314781 0.986900 0.028 Uiso calc 1 . .
C C16 0.1014(3) 0.41258(12) 1.05322(19) 0.0273(4) Uani d 1 . .
H H16A 0.011958 0.424087 0.987951 0.041 Uiso calc 1 . .
H H16B 0.170835 0.453916 1.074040 0.041 Uiso calc 1 . .
H H16C 0.046744 0.396271 1.128112 0.041 Uiso calc 1 . .
Co Co1 0.48673(4) 0.45310(2) 0.88029(3) 0.01554(10) Uani d 1 . .
N N1 0.38704(19) 0.47189(8) 0.70165(14) 0.0156(3) Uani d 1 . .
N N2 0.2446(2) 0.52316(8) 0.54190(14) 0.0172(3) Uani d 1 . .
H H2 0.191(3) 0.5513(13) 0.504(2) 0.021 Uiso d 1 . .
N N3 0.7117(2) 0.41951(9) 0.82031(15) 0.0208(3) Uani d 1 . .
O O1 0.43735(17) 0.54921(6) 0.92620(12) 0.0176(3) Uani d 1 . .
O O2 0.30061(18) 0.37837(7) 0.89578(13) 0.0216(3) Uani d 1 . .
H H2A 0.226(4) 0.3794(14) 0.836(3) 0.032 Uiso d 1 . .
S S1 0.99084(6) 0.38539(2) 0.67772(4) 0.01919(12) Uani d 1 . .

loop_
_atom_site_aniso_label
_atom_site_aniso_U_11
_atom_site_aniso_U_22
_atom_site_aniso_U_33
_atom_site_aniso_U_12
_atom_site_aniso_U_13
_atom_site_aniso_U_23
C1 0.0154(8) 0.0185(8) 0.0126(8) -0.0021(7) 0.0002(6) 0.0019(7)
C2 0.0166(8) 0.0154(8) 0.0164(8) -0.0003(7) 0.0000(7) 0.0007(7)
C3 0.0166(8) 0.0152(8) 0.0162(8) -0.0002(6) 0.0000(7) 0.0018(6)
C4 0.0212(9) 0.0185(9) 0.0172(9) -0.0007(7) -0.0031(7) -0.0008(7)
C5 0.0256(10) 0.0163(9) 0.0219(9) 0.0016(7) -0.0017(7) -0.0016(7)
C6 0.0303(10) 0.0183(9) 0.0234(10) 0.0054(8) -0.0046(8) 0.0026(7)
C7 0.0240(9) 0.0204(9) 0.0165(9) 0.0033(7) -0.0042(7) 0.0019(7)
C8 0.0156(8) 0.0187(9) 0.0136(8) -0.0021(7) 0.0016(6) -0.0006(7)
C9 0.0190(9) 0.0174(9) 0.0151(9) -0.0020(7) 0.0010(7) 0.0006(7)
C10 0.0294(10) 0.0232(10) 0.0133(8) -0.0015(8) -0.0019(7) 0.0004(7)
C11 0.0325(11) 0.0232(10) 0.0163(9) -0.0036(8) 0.0006(8) -0.0044(7)
C12 0.0258(10) 0.0179(9) 0.0217(9) 0.0007(7) 0.0024(7) -0.0030(7)
C13 0.0206(9) 0.0197(9) 0.0189(9) 0.0003(7) 0.0001(7) 0.0011(7)
C14 0.0187(9) 0.0169(8) 0.0154(8) -0.0011(7) -0.0042(7) 0.0021(7)
C15 0.0244(10) 0.0276(10) 0.0192(9) -0.0038(8) 0.0018(7) 0.0051(8)
C16 0.0238(10) 0.0365(12) 0.0213(9) -0.0016(9) -0.0011(8) -0.0031(8)
Co1 0.01633(16) 0.01559(16) 0.01441(16) 0.00107(11) -0.00140(11) -0.00038(10)
N1 0.0162(7) 0.0163(7) 0.0141(7) 0.0007(6) -0.0006(6) -0.0006(6)
N2 0.0224(8) 0.0152(7) 0.0137(7) 0.0009(6) -0.0029(6) 0.0022(6)
N3 0.0196(8) 0.0241(8) 0.0184(8) 0.0017(6) -0.0019(6) 0.0021(6)
O1 0.0216(7) 0.0160(6) 0.0147(6) 0.0018(5) -0.0031(5) 0.0002(5)
O2 0.0202(7) 0.0285(7) 0.0157(6) -0.0041(6) -0.0018(5) 0.0016(5)
S1 0.0169(2) 0.0248(2) 0.0158(2) -0.00064(16) -0.00012(16) 0.00111(16)

loop_
_atom_type_symbol
_atom_type_description
_atom_type_scat_dispersion_real
_atom_type_scat_dispersion_imag
_atom_type_scat_source
C C 0.0181 0.0091 'International Tables Vol C Tables 4.2.6.8 and 6.1.1.4'
H H 0.0000 0.0000 'International Tables Vol C Tables 4.2.6.8 and 6.1.1.4'
Co Co -2.3653 3.6143 'International Tables Vol C Tables 4.2.6.8 and 6.1.1.4'
N N 0.0311 0.0180 'International Tables Vol C Tables 4.2.6.8 and 6.1.1.4'
O O 0.0492 0.0322 'International Tables Vol C Tables 4.2.6.8 and 6.1.1.4'
S S 0.3331 0.5567 'International Tables Vol C Tables 4.2.6.8 and 6.1.1.4'

loop_
_exptl_crystal_face_index_h
_exptl_crystal_face_index_k
_exptl_crystal_face_index_l
_exptl_crystal_face_perp_dist
0 1 0 0.0475
0 -1 0 0.0560
0 0 -1 0.0650
0 0 1 0.0450
1 0 0 0.0650
-1 0 0 0.0350
0 -1 -1 0.0637
1 1 1 0.0561
-1 0 1 0.0417

loop_
_geom_angle_atom_site_label_1
_geom_angle_atom_site_label_2
_geom_angle_atom_site_label_3
_geom_angle_site_symmetry_1
_geom_angle_site_symmetry_3
_geom_angle
_geom_angle_publ_flag
N1 C1 C2 . . 126.68(16) ?
N1 C1 N2 . . 110.54(16) ?
N2 C1 C2 . . 122.77(16) ?
C3 C2 C1 . . 122.87(16) ?
C7 C2 C1 . . 118.34(16) ?
C7 C2 C3 . . 118.79(17) ?
C4 C3 C2 . . 117.86(16) ?
O1 C3 C2 . . 123.68(16) ?
O1 C3 C4 . . 118.47(16) ?
C3 C4 H4 . . 119.0 ?
C5 C4 C3 . . 122.09(17) ?
C5 C4 H4 . . 119.0 ?
C4 C5 H5 . . 119.9 ?
C4 C5 C6 . . 120.15(18) ?
C6 C5 H5 . . 119.9 ?
C5 C6 H6 . . 120.5 ?
C7 C6 C5 . . 119.01(18) ?
C7 C6 H6 . . 120.5 ?
C2 C7 H7 . . 119.0 ?
C6 C7 C2 . . 122.09(17) ?
C6 C7 H7 . . 119.0 ?
C9 C8 C13 . . 120.67(17) ?
N1 C8 C9 . . 108.59(16) ?
N1 C8 C13 . . 130.70(17) ?
C10 C9 C8 . . 122.45(17) ?
N2 C9 C8 . . 105.70(16) ?
N2 C9 C10 . . 131.81(18) ?
C9 C10 H10 . . 121.8 ?
C11 C10 C9 . . 116.47(18) ?
C11 C10 H10 . . 121.8 ?
C10 C11 H11 . . 119.2 ?
C10 C11 C12 . . 121.63(18) ?
C12 C11 H11 . . 119.2 ?
C11 C12 H12 . . 119.2 ?
C13 C12 C11 . . 121.55(18) ?
C13 C12 H12 . . 119.2 ?
C8 C13 H13 . . 121.4 ?
C12 C13 C8 . . 117.23(17) ?
C12 C13 H13 . . 121.4 ?
N3 C14 S1 . . 178.93(18) ?
H15A C15 H15B . . 107.9 ?
C16 C15 H15A . . 109.3 ?
C16 C15 H15B . . 109.3 ?
O2 C15 H15A . . 109.3 ?
O2 C15 H15B . . 109.3 ?
O2 C15 C16 . . 111.68(17) ?
C15 C16 H16A . . 109.5 ?
C15 C16 H16B . . 109.5 ?
C15 C16 H16C . . 109.5 ?
H16A C16 H16B . . 109.5 ?
H16A C16 H16C . . 109.5 ?
H16B C16 H16C . . 109.5 ?
N1 Co1 O1 . 3_667 169.03(6) ?
N1 Co1 O2 . . 88.36(6) ?
N3 Co1 N1 . . 92.62(6) ?
N3 Co1 O1 . 3_667 96.29(6) ?
N3 Co1 O2 . . 115.34(6) ?
O1 Co1 N1 . . 89.89(6) ?
O1 Co1 N3 . . 124.97(6) ?
O1 Co1 O1 . 3_667 79.76(5) ?
O1 Co1 O2 . . 119.68(6) ?
O2 Co1 O1 . 3_667 93.57(5) ?
C1 N1 C8 . . 106.74(15) ?
C1 N1 Co1 . . 125.41(12) ?
C8 N1 Co1 . . 127.66(12) ?
C1 N2 C9 . . 108.43(16) ?
C1 N2 H2 . . 125.3(18) ?
C9 N2 H2 . . 126.2(18) ?
C14 N3 Co1 . . 165.77(15) ?
C3 O1 Co1 . . 130.96(11) ?
C3 O1 Co1 . 3_667 127.89(11) ?
Co1 O1 Co1 . 3_667 100.24(5) ?
C15 O2 Co1 . . 128.51(12) ?
C15 O2 H2A . . 108.1(19) ?
Co1 O2 H2A . . 112.0(19) ?

loop_
_geom_bond_atom_site_label_1
_geom_bond_atom_site_label_2
_geom_bond_site_symmetry_2
_geom_bond_distance
_geom_bond_publ_flag
C1 C2 . 1.460(2) ?
C1 N1 . 1.328(2) ?
C1 N2 . 1.364(2) ?
C2 C3 . 1.418(2) ?
C2 C7 . 1.410(3) ?
C3 C4 . 1.407(3) ?
C3 O1 . 1.341(2) ?
C4 H4 . 0.9500 ?
C4 C5 . 1.380(3) ?
C5 H5 . 0.9500 ?
C5 C6 . 1.394(3) ?
C6 H6 . 0.9500 ?
C6 C7 . 1.378(3) ?
C7 H7 . 0.9500 ?
C8 C9 . 1.396(3) ?
C8 C13 . 1.396(3) ?
C8 N1 . 1.393(2) ?
C9 C10 . 1.395(3) ?
C9 N2 . 1.374(2) ?
C10 H10 . 0.9500 ?
C10 C11 . 1.384(3) ?
C11 H11 . 0.9500 ?
C11 C12 . 1.405(3) ?
C12 H12 . 0.9500 ?
C12 C13 . 1.387(3) ?
C13 H13 . 0.9500 ?
C14 N3 . 1.158(3) ?
C14 S1 . 1.6402(19) ?
C15 H15A . 0.9900 ?
C15 H15B . 0.9900 ?
C15 C16 . 1.499(3) ?
C15 O2 . 1.451(2) ?
C16 H16A . 0.9800 ?
C16 H16B . 0.9800 ?
C16 H16C . 0.9800 ?
Co1 N1 . 2.0509(15) ?
Co1 N3 . 2.0002(17) ?
Co1 O1 3_667 2.1189(13) ?
Co1 O1 . 1.9612(13) ?
Co1 O2 . 2.0527(14) ?
N2 H2 . 0.78(3) ?
O2 H2A . 0.84(3) ?

loop_
_geom_hbond_atom_site_label_D
_geom_hbond_atom_site_label_H
_geom_hbond_atom_site_label_A
_geom_hbond_site_symmetry_A
_geom_hbond_distance_DH
_geom_hbond_distance_HA
_geom_hbond_distance_DA
_geom_hbond_angle_DHA
_geom_hbond_publ_flag
N2 H2 S1 3_666 0.78(3) 2.63(3) 3.3843(17) 162(2) yes
O2 H2A S1 1_455 0.84(3) 2.42(3) 3.2498(15) 174(2) yes

loop_
_geom_torsion_atom_site_label_1
_geom_torsion_atom_site_label_2
_geom_torsion_atom_site_label_3
_geom_torsion_atom_site_label_4
_geom_torsion_site_symmetry_1
_geom_torsion_site_symmetry_2
_geom_torsion_site_symmetry_3
_geom_torsion_site_symmetry_4
_geom_torsion
_geom_torsion_publ_flag
C1 C2 C3 C4 . . . . 177.94(17) ?
C1 C2 C3 O1 . . . . -1.7(3) ?
C1 C2 C7 C6 . . . . -178.60(18) ?
C2 C1 N1 C8 . . . . -179.32(17) ?
C2 C1 N1 Co1 . . . . 5.4(3) ?
C2 C1 N2 C9 . . . . 179.57(16) ?
C2 C3 C4 C5 . . . . 1.2(3) ?
C2 C3 O1 Co1 . . . . -3.7(3) ?
C2 C3 O1 Co1 . . . 3_667 -170.47(13) ?
C3 C2 C7 C6 . . . . 0.6(3) ?
C3 C4 C5 C6 . . . . -0.6(3) ?
C4 C3 O1 Co1 . . . . 176.65(13) ?
C4 C3 O1 Co1 . . . 3_667 9.8(2) ?
C4 C5 C6 C7 . . . . -0.1(3) ?
C5 C6 C7 C2 . . . . 0.1(3) ?
C7 C2 C3 C4 . . . . -1.2(3) ?
C7 C2 C3 O1 . . . . 179.14(17) ?
C8 C9 C10 C11 . . . . -0.2(3) ?
C8 C9 N2 C1 . . . . -0.4(2) ?
C9 C8 C13 C12 . . . . 0.1(3) ?
C9 C8 N1 C1 . . . . -0.2(2) ?
C9 C8 N1 Co1 . . . . 174.96(12) ?
C9 C10 C11 C12 . . . . -0.3(3) ?
C10 C9 N2 C1 . . . . 177.3(2) ?
C10 C11 C12 C13 . . . . 0.7(3) ?
C11 C12 C13 C8 . . . . -0.6(3) ?
C13 C8 C9 C10 . . . . 0.3(3) ?
C13 C8 C9 N2 . . . . 178.22(16) ?
C13 C8 N1 C1 . . . . -177.78(19) ?
C13 C8 N1 Co1 . . . . -2.6(3) ?
C16 C15 O2 Co1 . . . . 67.7(2) ?
N1 C1 C2 C3 . . . . 0.5(3) ?
N1 C1 C2 C7 . . . . 179.66(18) ?
N1 C1 N2 C9 . . . . 0.3(2) ?
N1 C8 C9 C10 . . . . -177.63(18) ?
N1 C8 C9 N2 . . . . 0.3(2) ?
N1 C8 C13 C12 . . . . 177.49(18) ?
N2 C1 C2 C3 . . . . -178.64(17) ?
N2 C1 C2 C7 . . . . 0.5(3) ?
N2 C1 N1 C8 . . . . -0.1(2) ?
N2 C1 N1 Co1 . . . . -175.33(12) ?
N2 C9 C10 C11 . . . . -177.55(19) ?
O1 C3 C4 C5 . . . . -179.09(17) ?
